data_7160313
loop_
_publ_author_name
'Chang, Meng-Yang'
'Lin, Chun-Yi'

_publ_section_title
;
 Construction of Diaryl Oxacyclic Sulfones via Bi(OTf)3-catalyzed
 Intramolecular Cyclocondensation of 1,3-Diaroylsulfones
;
_journal_name_full 'Organic &amp; Biomolecular Chemistry'
_journal_paper_doi 10.1039/D4OB01916D
_journal_year 2025
_chemical_formula_moiety 'C18 H20 O3 S'
_chemical_formula_sum 'C18 H20 O3 S'
_chemical_formula_weight 316.40
_space_group_crystal_system monoclinic
_space_group_IT_number 14
_space_group_name_Hall '-P 2ybc'
_space_group_name_H-M_alt 'P 1 21/c 1'
_atom_sites_solution_hydrogens geom
_atom_sites_solution_primary dual
_audit_creation_date 2024-11-06
_audit_creation_method
;
Olex2 1.5
(compiled 2024.02.16 svn.r378c4104 for OlexSys, GUI svn.r6928)
;
_audit_update_record
;
2024-11-08 deposited with the CCDC.	2024-12-30 downloaded from the CCDC.
;
_cell_angle_alpha 90
_cell_angle_beta 102.3990(10)
_cell_angle_gamma 90
_cell_formula_units_Z 8
_cell_length_a 10.49110(10)
_cell_length_b 17.9817(2)
_cell_length_c 17.8130(2)
_cell_measurement_reflns_used 10908
_cell_measurement_temperature 100.00(10)
_cell_measurement_theta_max 72.5400
_cell_measurement_theta_min 3.5210
_cell_volume 3282.01(6)
_computing_cell_refinement 'CrysAlisPro 1.171.42.96a (Rigaku OD, 2023)'
_computing_data_collection 'CrysAlisPro 1.171.42.96a (Rigaku OD, 2023)'
_computing_data_reduction 'CrysAlisPro 1.171.42.96a (Rigaku OD, 2023)'
_computing_molecular_graphics 'Olex2 1.5 (Dolomanov et al., 2009)'
_computing_publication_material 'Olex2 1.5 (Dolomanov et al., 2009)'
_computing_structure_refinement 'SHELXL 2018/3 (Sheldrick, 2015)'
_computing_structure_solution 'SHELXT 2018/2 (Sheldrick, 2018)'
_diffrn_ambient_environment N~2~
_diffrn_ambient_temperature 100.00(10)
_diffrn_detector 'Hybrid Pixel Array Detector'
_diffrn_detector_area_resol_mean 10.0000
_diffrn_detector_type 'HyPix-Arc 150'
_diffrn_measured_fraction_theta_full 1.000
_diffrn_measured_fraction_theta_max 0.967
_diffrn_measurement_details
;
List of Runs (angles in degrees, time in seconds):

  # Type    Start    End  Width  t~exp~   \w     \q     \k     \f   Frames
#--------------------------------------------------------------------------
  1  \w     78.00 116.00   0.50    0.06    --   68.01  30.00 -90.00   76
  2  \w     92.00 124.00   0.50    0.06    --   83.08  30.00 -60.00   64
  3  \w     96.00 121.00   0.50    0.06    --   83.08  30.00 -30.00   50
  4  \w     64.00  90.00   0.50    0.06    --   56.11  30.00 150.00   52
  5  \w    109.00 135.00   0.50    0.06    --   83.08  30.00  90.00   52
  6  \w     60.00 122.00   0.50    0.06    --   83.08  15.00-120.00  124
  7  \w     95.00 132.00   0.50    0.06    --   83.08  30.00-120.00   74
  8  \w     40.00  82.00   0.50    0.06    --   83.08 -95.00  30.00   84
  9  \w     50.00  77.00   0.50    0.06    --   68.01 -95.00 -30.00   54
 10  \w     12.00  51.00   0.50    0.06    --   56.11 -95.00 -30.00   78
 11  \w     20.00  62.00   0.50    0.06    --   56.11-125.00-120.00   84
 12  \w     11.00  50.00   0.50    0.06    --   56.11 -95.00-180.00   78
 13  \w     38.00  63.00   0.50    0.06    --   83.08 -95.00-120.00   50
 14  \w     45.00  83.00   0.50    0.06    --   83.08 -95.00-150.00   76
 15  \w     38.00  63.00   0.50    0.06    --   83.08 -95.00   0.00   50
 16  \w     39.00  76.00   0.50    0.06    --   83.08 -95.00 120.00   74
 17  \w     59.00  91.00   0.50    0.06    --   83.08 -95.00 150.00   64
 18  \w   -125.00 -51.00   0.50    0.06    --  -77.69 -15.00 -90.00  148
 19  \w   -131.00 -85.00   0.50    0.06    --  -77.69 -30.00   0.00   92
 20  \w   -128.00 -95.00   0.50    0.06    --  -77.69 -30.00  30.00   66
 21  \w   -110.00 -82.00   0.50    0.06    --  -57.37 -30.00  90.00   56
 22  \w   -127.00 -89.00   0.50    0.06    --  -77.69 -30.00 120.00   76
 23  \w   -112.00 -86.00   0.50    0.06    --  -77.69 -30.00  60.00   52
 24  \w    -74.00 -34.00   0.50    0.06    --  -77.69 111.00-150.00   80
;
_diffrn_measurement_device 'four-circle diffractometer'
_diffrn_measurement_device_type 'XtaLAB Synergy R, DW system, HyPix-Arc 150'
_diffrn_measurement_method '\w scans'
_diffrn_orient_matrix_type 'CrysAlisPro convention (1999,Acta A55,543-557)'
_diffrn_orient_matrix_UB_11 0.0998552000
_diffrn_orient_matrix_UB_12 -0.0639725000
_diffrn_orient_matrix_UB_13 0.0162550000
_diffrn_orient_matrix_UB_21 0.0020663000
_diffrn_orient_matrix_UB_22 0.0058623000
_diffrn_orient_matrix_UB_23 0.0865371000
_diffrn_orient_matrix_UB_31 -0.1123458000
_diffrn_orient_matrix_UB_32 -0.0567074000
_diffrn_orient_matrix_UB_33 -0.0093842000
_diffrn_radiation_monochromator mirror
_diffrn_radiation_probe x-ray
_diffrn_radiation_type 'Cu K\a'
_diffrn_radiation_wavelength 1.54184
_diffrn_reflns_av_R_equivalents 0.0336
_diffrn_reflns_av_unetI/netI 0.0342
_diffrn_reflns_Laue_measured_fraction_full 1.000
_diffrn_reflns_Laue_measured_fraction_max 0.967
_diffrn_reflns_limit_h_max 12
_diffrn_reflns_limit_h_min -12
_diffrn_reflns_limit_k_max 20
_diffrn_reflns_limit_k_min -22
_diffrn_reflns_limit_l_max 21
_diffrn_reflns_limit_l_min -21
_diffrn_reflns_number 22177
_diffrn_reflns_point_group_measured_fraction_full 1.000
_diffrn_reflns_point_group_measured_fraction_max 0.967
_diffrn_reflns_theta_full 67.684
_diffrn_reflns_theta_max 73.100
_diffrn_reflns_theta_min 3.535
_diffrn_source 'Rotating-anode X-ray tube'
_diffrn_source_type 'Rigaku (Cu) X-ray Source'
_exptl_absorpt_coefficient_mu 1.831
_exptl_absorpt_correction_T_max 1.00000
_exptl_absorpt_correction_T_min 0.94547
_exptl_absorpt_correction_type multi-scan
_exptl_absorpt_process_details
;
CrysAlisPro 1.171.42.96a (Rigaku Oxford Diffraction, 2023)
Empirical absorption correction using spherical harmonics,
implemented in SCALE3 ABSPACK scaling algorithm.
;
_exptl_crystal_colour colourless
_exptl_crystal_colour_primary colourless
_exptl_crystal_density_diffrn 1.281
_exptl_crystal_description block
_exptl_crystal_F_000 1344
_exptl_crystal_size_max 0.09
_exptl_crystal_size_mid 0.07
_exptl_crystal_size_min 0.06
_refine_diff_density_max 0.776
_refine_diff_density_min -0.587
_refine_diff_density_rms 0.057
_refine_ls_extinction_method none
_refine_ls_goodness_of_fit_ref 1.049
_refine_ls_hydrogen_treatment constr
_refine_ls_matrix_type full
_refine_ls_number_parameters 401
_refine_ls_number_reflns 6354
_refine_ls_number_restraints 0
_refine_ls_restrained_S_all 1.049
_refine_ls_R_factor_all 0.0548
_refine_ls_R_factor_gt 0.0475
_refine_ls_shift/su_max 0.000
_refine_ls_shift/su_mean 0.000
_refine_ls_structure_factor_coef Fsqd
_refine_ls_weighting_details 'w=1/[\s^2^(Fo^2^)+(0.0563P)^2^+2.7153P] where P=(Fo^2^+2Fc^2^)/3'
_refine_ls_weighting_scheme calc
_refine_ls_wR_factor_gt 0.1201
_refine_ls_wR_factor_ref 0.1248
_reflns_Friedel_coverage 0.000
_reflns_number_gt 5455
_reflns_number_total 6354
_reflns_threshold_expression 'I > 2\s(I)'
_cod_data_source_file d4ob01916d2.cif
_cod_data_source_block 241075lt_auto
_cod_database_code 7160313
_shelx_shelxl_version_number 2018/3
_shelx_space_group_comment
;
The symmetry employed for this shelxl refinement is uniquely defined
by the following loop, which should always be used as a source of
symmetry information in preference to the above space-group names.
They are only intended as comments.
;
_shelx_estimated_absorpt_t_max 0.898
_shelx_estimated_absorpt_t_min 0.853
_olex2_refinement_description
;
1. Fixed Uiso
 At 1.2 times of:
  All C(H) groups
 At 1.5 times of:
  All C(H,H,H) groups
2.a Ternary CH refined with riding coordinates:
 C1(H1), C2(H2), C4(H4), C5(H5), C23(H23), C24(H24), C26(H26), C27(H27)
2.b Aromatic/amide H refined with riding coordinates:
 C8(H8), C9(H9), C10(H10), C11(H11), C12(H12), C14(H14), C15(H15), C16(H16),
 C17(H17), C18(H18), C30(H30), C31(H31), C32(H32), C33(H33), C34(H34), C36(H36),
  C37(H37), C38(H38), C39(H39), C40(H40)
2.c Idealised Me refined as rotating group:
 C21(H21A,H21B,H21C), C22(H22A,H22B,H22C), C43(H43A,H43B,H43C), C44(H44A,H44B,
 H44C)
;
_olex2_submission_special_instructions 'No special instructions were received'
_oxdiff_exptl_absorpt_empirical_details
;
Empirical correction (ABSPACK) includes:
- Absorption correction using spherical harmonics
- Frame scaling
;
_oxdiff_exptl_absorpt_empirical_full_max 1.166
_oxdiff_exptl_absorpt_empirical_full_min 0.912

loop_
_space_group_symop_operation_xyz
'x, y, z'
'-x, y+1/2, -z+1/2'
'-x, -y, -z'
'x, -y-1/2, z-1/2'

loop_
_atom_site_label
_atom_site_type_symbol
_atom_site_fract_x
_atom_site_fract_y
_atom_site_fract_z
_atom_site_U_iso_or_equiv
_atom_site_adp_type
_atom_site_occupancy
_atom_site_site_symmetry_order
_atom_site_calc_flag
_atom_site_refinement_flags_posn
_atom_site_refinement_flags_adp
_atom_site_refinement_flags_occupancy
_atom_site_disorder_assembly
_atom_site_disorder_group
S3 S 0.11521(5) 0.25701(3) 0.16279(3) 0.02146(13) Uani 1 1 d . . . . .
O6 O 0.37114(13) 0.33539(8) 0.23016(7) 0.0199(3) Uani 1 1 d . . . . .
O19 O 0.03387(14) 0.31572(9) 0.12349(9) 0.0287(4) Uani 1 1 d . . . . .
O20 O 0.05996(15) 0.18327(9) 0.16022(8) 0.0282(4) Uani 1 1 d . . . . .
C1 C 0.2630(2) 0.35135(12) 0.26470(12) 0.0223(4) Uani 1 1 d . . . . .
H1 H 0.212206 0.394459 0.238146 0.027 Uiso 1 1 calc R U . . .
C2 C 0.1737(2) 0.28277(12) 0.26095(11) 0.0212(4) Uani 1 1 d . . . . .
H2 H 0.226301 0.240653 0.288287 0.025 Uiso 1 1 calc R U . . .
C4 C 0.2615(2) 0.25276(12) 0.12702(11) 0.0220(4) Uani 1 1 d . . . . .
H4 H 0.315375 0.209879 0.151669 0.026 Uiso 1 1 calc R U . . .
C5 C 0.3387(2) 0.32480(12) 0.14841(11) 0.0222(4) Uani 1 1 d . . . . .
H5 H 0.285332 0.367878 0.123831 0.027 Uiso 1 1 calc R U . . .
C7 C 0.3210(2) 0.37096(12) 0.34795(12) 0.0233(4) Uani 1 1 d . . . . .
C8 C 0.2711(2) 0.43026(13) 0.38252(13) 0.0307(5) Uani 1 1 d . . . . .
H8 H 0.199881 0.458290 0.354378 0.037 Uiso 1 1 calc R U . . .
C9 C 0.3257(3) 0.44842(15) 0.45840(15) 0.0399(6) Uani 1 1 d . . . . .
H9 H 0.291266 0.488779 0.482204 0.048 Uiso 1 1 calc R U . . .
C10 C 0.4300(3) 0.40803(16) 0.49957(14) 0.0397(6) Uani 1 1 d . . . . .
H10 H 0.467897 0.421176 0.551193 0.048 Uiso 1 1 calc R U . . .
C11 C 0.4789(2) 0.34852(15) 0.46540(13) 0.0333(5) Uani 1 1 d . . . . .
H11 H 0.550092 0.320572 0.493659 0.040 Uiso 1 1 calc R U . . .
C12 C 0.4239(2) 0.32960(13) 0.38980(12) 0.0259(5) Uani 1 1 d . . . . .
H12 H 0.456749 0.288262 0.366644 0.031 Uiso 1 1 calc R U . . .
C13 C 0.4671(2) 0.32356(13) 0.12266(12) 0.0239(5) Uani 1 1 d . . . . .
C14 C 0.5643(2) 0.27263(14) 0.15373(13) 0.0293(5) Uani 1 1 d . . . . .
H14 H 0.548844 0.236970 0.190122 0.035 Uiso 1 1 calc R U . . .
C15 C 0.6839(2) 0.27372(15) 0.13173(14) 0.0343(6) Uani 1 1 d . . . . .
H15 H 0.750505 0.239549 0.153782 0.041 Uiso 1 1 calc R U . . .
C16 C 0.7054(2) 0.32490(14) 0.07750(14) 0.0338(6) Uani 1 1 d . . . . .
H16 H 0.786820 0.325891 0.062364 0.041 Uiso 1 1 calc R U . . .
C17 C 0.6082(2) 0.37436(14) 0.04557(14) 0.0336(5) Uani 1 1 d . . . . .
H17 H 0.622508 0.408852 0.007827 0.040 Uiso 1 1 calc R U . . .
C18 C 0.4894(2) 0.37393(13) 0.06844(13) 0.0281(5) Uani 1 1 d . . . . .
H18 H 0.423316 0.408491 0.046603 0.034 Uiso 1 1 calc R U . . .
C21 C 0.2223(2) 0.23918(13) 0.04041(12) 0.0264(5) Uani 1 1 d . . . . .
H21A H 0.178214 0.190978 0.030738 0.040 Uiso 1 1 calc R U . . .
H21B H 0.300448 0.239158 0.018589 0.040 Uiso 1 1 calc R U . . .
H21C H 0.163019 0.278690 0.016364 0.040 Uiso 1 1 calc R U . . .
C22 C 0.0559(2) 0.29528(13) 0.29714(13) 0.0276(5) Uani 1 1 d . . . . .
H22A H 0.005809 0.338128 0.272729 0.041 Uiso 1 1 calc R U . . .
H22B H 0.085894 0.304826 0.352276 0.041 Uiso 1 1 calc R U . . .
H22C H 0.000333 0.250908 0.289623 0.041 Uiso 1 1 calc R U . . .
S25 S 0.65138(5) 0.57037(3) 0.19921(3) 0.02234(13) Uani 1 1 d . . . . .
O28 O 0.89668(13) 0.47797(8) 0.26092(8) 0.0202(3) Uani 1 1 d . . . . .
O41 O 0.60075(16) 0.64135(9) 0.21774(9) 0.0301(4) Uani 1 1 d . . . . .
O42 O 0.57621(16) 0.52805(9) 0.13765(9) 0.0329(4) Uani 1 1 d . . . . .
C23 C 0.8858(2) 0.51207(13) 0.18764(13) 0.0279(5) Uani 1 1 d . . . . .
H23 H 0.840321 0.477427 0.146603 0.033 Uiso 1 1 calc R U . . .
C24 C 0.8105(2) 0.58542(13) 0.18240(13) 0.0272(5) Uani 1 1 d . . . . .
H24 H 0.858353 0.619884 0.222844 0.033 Uiso 1 1 calc R U . . .
C26 C 0.6858(2) 0.51604(13) 0.28601(13) 0.0267(5) Uani 1 1 d . . . . .
H26 H 0.732298 0.548225 0.329061 0.032 Uiso 1 1 calc R U . . .
C27 C 0.7756(2) 0.45134(13) 0.27577(13) 0.0271(5) Uani 1 1 d . . . . .
H27 H 0.731009 0.419633 0.231810 0.033 Uiso 1 1 calc R U . . .
C29 C 1.0218(2) 0.52769(12) 0.17628(12) 0.0247(5) Uani 1 1 d . . . . .
C30 C 1.0582(2) 0.50047(13) 0.11078(14) 0.0310(5) Uani 1 1 d . . . . .
H30 H 1.000697 0.469290 0.075962 0.037 Uiso 1 1 calc R U . . .
C31 C 1.1805(3) 0.51944(16) 0.09666(15) 0.0405(6) Uani 1 1 d . . . . .
H31 H 1.205405 0.501457 0.051767 0.049 Uiso 1 1 calc R U . . .
C32 C 1.2640(2) 0.56363(16) 0.14701(16) 0.0426(7) Uani 1 1 d . . . . .
H32 H 1.346364 0.576740 0.136751 0.051 Uiso 1 1 calc R U . . .
C33 C 1.2291(2) 0.58915(15) 0.21254(16) 0.0400(6) Uani 1 1 d . . . . .
H33 H 1.288087 0.619003 0.248006 0.048 Uiso 1 1 calc R U . . .
C34 C 1.1078(2) 0.57144(14) 0.22705(14) 0.0331(5) Uani 1 1 d . . . . .
H34 H 1.083941 0.589568 0.272214 0.040 Uiso 1 1 calc R U . . .
C35 C 0.8074(2) 0.40461(13) 0.34799(12) 0.0250(5) Uani 1 1 d . . . . .
C36 C 0.8917(2) 0.43040(13) 0.41365(14) 0.0330(5) Uani 1 1 d . . . . .
H36 H 0.930770 0.478053 0.413663 0.040 Uiso 1 1 calc R U . . .
C37 C 0.9192(2) 0.38647(14) 0.47977(13) 0.0341(5) Uani 1 1 d . . . . .
H37 H 0.975329 0.404651 0.525161 0.041 Uiso 1 1 calc R U . . .
C38 C 0.8648(2) 0.31666(13) 0.47900(13) 0.0293(5) Uani 1 1 d . . . . .
H38 H 0.884667 0.286255 0.523601 0.035 Uiso 1 1 calc R U . . .
C39 C 0.7818(2) 0.29103(14) 0.41376(14) 0.0338(5) Uani 1 1 d . . . . .
H39 H 0.743856 0.243042 0.413522 0.041 Uiso 1 1 calc R U . . .
C40 C 0.7531(2) 0.33499(13) 0.34807(13) 0.0288(5) Uani 1 1 d . . . . .
H40 H 0.695841 0.316870 0.303085 0.035 Uiso 1 1 calc R U . . .
C43 C 0.5562(2) 0.49179(13) 0.30334(13) 0.0258(5) Uani 1 1 d . . . . .
H43A H 0.500690 0.535490 0.304256 0.039 Uiso 1 1 calc R U . . .
H43B H 0.571775 0.466999 0.353484 0.039 Uiso 1 1 calc R U . . .
H43C H 0.512496 0.457261 0.263452 0.039 Uiso 1 1 calc R U . . .
C44 C 0.7971(2) 0.62317(13) 0.10352(12) 0.0282(5) Uani 1 1 d . . . . .
H44A H 0.763973 0.587116 0.062732 0.042 Uiso 1 1 calc R U . . .
H44B H 0.882622 0.641404 0.097986 0.042 Uiso 1 1 calc R U . . .
H44C H 0.736165 0.665007 0.099625 0.042 Uiso 1 1 calc R U . . .

loop_
_atom_site_aniso_label
_atom_site_aniso_U_11
_atom_site_aniso_U_22
_atom_site_aniso_U_33
_atom_site_aniso_U_23
_atom_site_aniso_U_13
_atom_site_aniso_U_12
S3 0.0185(2) 0.0266(3) 0.0188(2) -0.00033(19) 0.00304(18) -0.0041(2)
O6 0.0170(7) 0.0258(8) 0.0173(7) -0.0022(6) 0.0047(5) -0.0011(6)
O19 0.0239(8) 0.0332(9) 0.0285(8) 0.0044(7) 0.0043(6) 0.0008(7)
O20 0.0319(8) 0.0297(9) 0.0228(8) -0.0006(6) 0.0057(6) -0.0092(7)
C1 0.0195(10) 0.0247(11) 0.0239(10) -0.0007(8) 0.0074(8) -0.0004(8)
C2 0.0202(10) 0.0242(11) 0.0196(10) -0.0008(8) 0.0053(8) -0.0018(8)
C4 0.0210(10) 0.0257(11) 0.0187(10) -0.0003(8) 0.0028(8) -0.0007(8)
C5 0.0217(10) 0.0258(11) 0.0192(10) 0.0003(8) 0.0050(8) -0.0009(8)
C7 0.0249(10) 0.0243(11) 0.0222(10) -0.0021(8) 0.0086(8) -0.0067(9)
C8 0.0372(13) 0.0266(12) 0.0307(12) -0.0043(10) 0.0123(10) -0.0038(10)
C9 0.0567(17) 0.0314(13) 0.0355(13) -0.0136(11) 0.0191(12) -0.0093(12)
C10 0.0486(15) 0.0476(16) 0.0231(12) -0.0107(11) 0.0083(11) -0.0192(13)
C11 0.0302(12) 0.0446(15) 0.0242(11) 0.0017(10) 0.0036(9) -0.0088(11)
C12 0.0265(11) 0.0296(12) 0.0233(11) -0.0023(9) 0.0090(9) -0.0039(9)
C13 0.0199(10) 0.0321(12) 0.0193(10) -0.0088(9) 0.0035(8) -0.0041(9)
C14 0.0233(11) 0.0394(14) 0.0247(11) -0.0035(10) 0.0040(9) -0.0009(10)
C15 0.0227(11) 0.0454(15) 0.0332(12) -0.0125(11) 0.0025(9) 0.0024(10)
C16 0.0226(11) 0.0426(14) 0.0389(13) -0.0193(11) 0.0129(10) -0.0085(10)
C17 0.0326(12) 0.0372(14) 0.0345(13) -0.0090(11) 0.0148(10) -0.0116(11)
C18 0.0258(11) 0.0304(12) 0.0289(11) -0.0052(9) 0.0073(9) -0.0046(9)
C21 0.0257(11) 0.0347(12) 0.0184(10) -0.0023(9) 0.0039(8) -0.0056(9)
C22 0.0234(11) 0.0339(13) 0.0276(11) -0.0048(9) 0.0106(9) -0.0047(9)
S25 0.0180(2) 0.0208(3) 0.0285(3) 0.0048(2) 0.00540(19) 0.00125(19)
O28 0.0190(7) 0.0217(7) 0.0207(7) 0.0041(6) 0.0058(5) 0.0004(6)
O41 0.0378(9) 0.0227(8) 0.0310(8) -0.0007(7) 0.0099(7) -0.0009(7)
O42 0.0321(8) 0.0350(9) 0.0317(8) -0.0042(7) 0.0074(7) -0.0060(7)
C23 0.0256(11) 0.0323(12) 0.0274(11) 0.0080(9) 0.0091(9) 0.0021(9)
C24 0.0230(11) 0.0288(12) 0.0304(12) 0.0059(9) 0.0068(9) 0.0001(9)
C26 0.0258(11) 0.0265(12) 0.0286(11) 0.0052(9) 0.0079(9) 0.0011(9)
C27 0.0252(11) 0.0295(12) 0.0272(11) 0.0047(9) 0.0069(9) -0.0016(9)
C29 0.0220(10) 0.0263(11) 0.0273(11) 0.0110(9) 0.0089(8) 0.0059(9)
C30 0.0313(12) 0.0286(12) 0.0335(12) 0.0029(10) 0.0081(10) 0.0061(10)
C31 0.0375(14) 0.0533(17) 0.0364(13) 0.0107(12) 0.0208(11) 0.0171(12)
C32 0.0235(12) 0.0545(17) 0.0517(16) 0.0224(14) 0.0125(11) 0.0034(12)
C33 0.0263(12) 0.0391(15) 0.0509(16) 0.0055(12) 0.0001(11) -0.0012(11)
C34 0.0265(12) 0.0372(14) 0.0347(13) 0.0009(10) 0.0045(10) 0.0068(10)
C35 0.0202(10) 0.0333(12) 0.0223(10) 0.0082(9) 0.0064(8) 0.0049(9)
C36 0.0317(12) 0.0253(12) 0.0375(13) 0.0056(10) -0.0024(10) -0.0042(10)
C37 0.0362(13) 0.0331(13) 0.0269(12) 0.0011(10) -0.0069(10) 0.0005(10)
C38 0.0282(11) 0.0323(13) 0.0263(11) 0.0108(9) 0.0035(9) 0.0020(10)
C39 0.0341(13) 0.0272(12) 0.0379(13) 0.0066(10) 0.0026(10) -0.0041(10)
C40 0.0290(11) 0.0329(13) 0.0231(11) -0.0017(9) 0.0022(9) -0.0003(10)
C43 0.0224(10) 0.0279(12) 0.0285(11) 0.0017(9) 0.0088(9) -0.0006(9)
C44 0.0276(11) 0.0307(12) 0.0268(11) 0.0087(9) 0.0069(9) 0.0042(9)

loop_
_atom_type_symbol
_atom_type_description
_atom_type_scat_dispersion_real
_atom_type_scat_dispersion_imag
_atom_type_scat_source
C C 0.0181 0.0091 'International Tables Vol C Tables 4.2.6.8 and 6.1.1.4'
H H 0.0000 0.0000 'International Tables Vol C Tables 4.2.6.8 and 6.1.1.4'
O O 0.0492 0.0322 'International Tables Vol C Tables 4.2.6.8 and 6.1.1.4'
S S 0.3331 0.5567 'International Tables Vol C Tables 4.2.6.8 and 6.1.1.4'

loop_
_geom_angle_atom_site_label_1
_geom_angle_atom_site_label_2
_geom_angle_atom_site_label_3
_geom_angle
_geom_angle_site_symmetry_1
_geom_angle_site_symmetry_3
_geom_angle_publ_flag
O19 S3 O20 117.75(9) . . ?
O19 S3 C2 109.20(10) . . ?
O19 S3 C4 108.83(10) . . ?
O20 S3 C2 108.69(9) . . ?
O20 S3 C4 108.63(10) . . ?
C2 S3 C4 102.69(9) . . ?
C1 O6 C5 115.19(15) . . ?
O6 C1 H1 110.1 . . ?
O6 C1 C2 110.58(16) . . ?
O6 C1 C7 106.13(16) . . ?
C2 C1 H1 110.1 . . ?
C7 C1 H1 110.1 . . ?
C7 C1 C2 109.91(17) . . ?
S3 C2 H2 108.5 . . ?
C1 C2 S3 109.14(14) . . ?
C1 C2 H2 108.5 . . ?
C22 C2 S3 108.20(14) . . ?
C22 C2 C1 113.76(17) . . ?
C22 C2 H2 108.5 . . ?
S3 C4 H4 108.9 . . ?
C5 C4 S3 108.91(14) . . ?
C5 C4 H4 108.9 . . ?
C21 C4 S3 107.52(14) . . ?
C21 C4 H4 108.9 . . ?
C21 C4 C5 113.55(17) . . ?
O6 C5 C4 111.23(16) . . ?
O6 C5 H5 109.3 . . ?
O6 C5 C13 106.08(15) . . ?
C4 C5 H5 109.3 . . ?
C13 C5 C4 111.68(17) . . ?
C13 C5 H5 109.3 . . ?
C8 C7 C1 120.1(2) . . ?
C8 C7 C12 119.8(2) . . ?
C12 C7 C1 120.13(19) . . ?
C7 C8 H8 120.1 . . ?
C7 C8 C9 119.7(2) . . ?
C9 C8 H8 120.1 . . ?
C8 C9 H9 119.8 . . ?
C10 C9 C8 120.4(2) . . ?
C10 C9 H9 119.8 . . ?
C9 C10 H10 120.1 . . ?
C11 C10 C9 119.9(2) . . ?
C11 C10 H10 120.1 . . ?
C10 C11 H11 120.0 . . ?
C10 C11 C12 120.0(2) . . ?
C12 C11 H11 120.0 . . ?
C7 C12 H12 119.9 . . ?
C11 C12 C7 120.2(2) . . ?
C11 C12 H12 119.9 . . ?
C14 C13 C5 120.8(2) . . ?
C18 C13 C5 119.9(2) . . ?
C18 C13 C14 119.3(2) . . ?
C13 C14 H14 119.8 . . ?
C15 C14 C13 120.4(2) . . ?
C15 C14 H14 119.8 . . ?
C14 C15 H15 120.1 . . ?
C16 C15 C14 119.7(2) . . ?
C16 C15 H15 120.1 . . ?
C15 C16 H16 120.0 . . ?
C17 C16 C15 119.9(2) . . ?
C17 C16 H16 120.0 . . ?
C16 C17 H17 119.9 . . ?
C16 C17 C18 120.3(2) . . ?
C18 C17 H17 119.9 . . ?
C13 C18 C17 120.4(2) . . ?
C13 C18 H18 119.8 . . ?
C17 C18 H18 119.8 . . ?
C4 C21 H21A 109.5 . . ?
C4 C21 H21B 109.5 . . ?
C4 C21 H21C 109.5 . . ?
H21A C21 H21B 109.5 . . ?
H21A C21 H21C 109.5 . . ?
H21B C21 H21C 109.5 . . ?
C2 C22 H22A 109.5 . . ?
C2 C22 H22B 109.5 . . ?
C2 C22 H22C 109.5 . . ?
H22A C22 H22B 109.5 . . ?
H22A C22 H22C 109.5 . . ?
H22B C22 H22C 109.5 . . ?
O41 S25 C24 107.92(10) . . ?
O41 S25 C26 107.38(10) . . ?
O42 S25 O41 118.47(10) . . ?
O42 S25 C24 109.63(10) . . ?
O42 S25 C26 110.32(11) . . ?
C24 S25 C26 101.81(10) . . ?
C23 O28 C27 114.37(15) . . ?
O28 C23 H23 109.5 . . ?
O28 C23 C24 111.47(18) . . ?
O28 C23 C29 108.08(17) . . ?
C24 C23 H23 109.5 . . ?
C29 C23 H23 109.5 . . ?
C29 C23 C24 108.78(18) . . ?
S25 C24 H24 108.5 . . ?
C23 C24 S25 110.45(15) . . ?
C23 C24 H24 108.5 . . ?
C23 C24 C44 112.36(18) . . ?
C44 C24 S25 108.41(15) . . ?
C44 C24 H24 108.5 . . ?
S25 C26 H26 108.7 . . ?
C27 C26 S25 108.99(15) . . ?
C27 C26 H26 108.7 . . ?
C43 C26 S25 107.85(15) . . ?
C43 C26 H26 108.7 . . ?
C43 C26 C27 113.93(19) . . ?
O28 C27 C26 111.09(18) . . ?
O28 C27 H27 109.3 . . ?
O28 C27 C35 107.46(17) . . ?
C26 C27 H27 109.3 . . ?
C35 C27 C26 110.46(18) . . ?
C35 C27 H27 109.3 . . ?
C30 C29 C23 119.0(2) . . ?
C34 C29 C23 121.5(2) . . ?
C34 C29 C30 119.4(2) . . ?
C29 C30 H30 120.3 . . ?
C29 C30 C31 119.4(2) . . ?
C31 C30 H30 120.3 . . ?
C30 C31 H31 119.8 . . ?
C32 C31 C30 120.5(2) . . ?
C32 C31 H31 119.8 . . ?
C31 C32 H32 120.0 . . ?
C31 C32 C33 120.0(2) . . ?
C33 C32 H32 120.0 . . ?
C32 C33 H33 119.9 . . ?
C32 C33 C34 120.2(2) . . ?
C34 C33 H33 119.9 . . ?
C29 C34 C33 120.4(2) . . ?
C29 C34 H34 119.8 . . ?
C33 C34 H34 119.8 . . ?
C36 C35 C27 121.1(2) . . ?
C40 C35 C27 119.4(2) . . ?
C40 C35 C36 119.5(2) . . ?
C35 C36 H36 119.9 . . ?
C35 C36 C37 120.1(2) . . ?
C37 C36 H36 119.9 . . ?
C36 C37 H37 120.1 . . ?
C38 C37 C36 119.8(2) . . ?
C38 C37 H37 120.1 . . ?
C37 C38 H38 120.0 . . ?
C39 C38 C37 120.0(2) . . ?
C39 C38 H38 120.0 . . ?
C38 C39 H39 119.8 . . ?
C38 C39 C40 120.3(2) . . ?
C40 C39 H39 119.8 . . ?
C35 C40 C39 120.2(2) . . ?
C35 C40 H40 119.9 . . ?
C39 C40 H40 119.9 . . ?
C26 C43 H43A 109.5 . . ?
C26 C43 H43B 109.5 . . ?
C26 C43 H43C 109.5 . . ?
H43A C43 H43B 109.5 . . ?
H43A C43 H43C 109.5 . . ?
H43B C43 H43C 109.5 . . ?
C24 C44 H44A 109.5 . . ?
C24 C44 H44B 109.5 . . ?
C24 C44 H44C 109.5 . . ?
H44A C44 H44B 109.5 . . ?
H44A C44 H44C 109.5 . . ?
H44B C44 H44C 109.5 . . ?

loop_
_geom_bond_atom_site_label_1
_geom_bond_atom_site_label_2
_geom_bond_distance
_geom_bond_site_symmetry_2
_geom_bond_publ_flag
S3 O19 1.4409(16) . ?
S3 O20 1.4439(16) . ?
S3 C2 1.785(2) . ?
S3 C4 1.785(2) . ?
O6 C1 1.431(2) . ?
O6 C5 1.435(2) . ?
C1 H1 1.0000 . ?
C1 C2 1.541(3) . ?
C1 C7 1.519(3) . ?
C2 H2 1.0000 . ?
C2 C22 1.528(3) . ?
C4 H4 1.0000 . ?
C4 C5 1.532(3) . ?
C4 C21 1.529(3) . ?
C5 H5 1.0000 . ?
C5 C13 1.513(3) . ?
C7 C8 1.389(3) . ?
C7 C12 1.389(3) . ?
C8 H8 0.9500 . ?
C8 C9 1.389(3) . ?
C9 H9 0.9500 . ?
C9 C10 1.385(4) . ?
C10 H10 0.9500 . ?
C10 C11 1.383(4) . ?
C11 H11 0.9500 . ?
C11 C12 1.389(3) . ?
C12 H12 0.9500 . ?
C13 C14 1.394(3) . ?
C13 C18 1.380(3) . ?
C14 H14 0.9500 . ?
C14 C15 1.393(3) . ?
C15 H15 0.9500 . ?
C15 C16 1.387(4) . ?
C16 H16 0.9500 . ?
C16 C17 1.380(4) . ?
C17 H17 0.9500 . ?
C17 C18 1.392(3) . ?
C18 H18 0.9500 . ?
C21 H21A 0.9800 . ?
C21 H21B 0.9800 . ?
C21 H21C 0.9800 . ?
C22 H22A 0.9800 . ?
C22 H22B 0.9800 . ?
C22 H22C 0.9800 . ?
S25 O41 1.4476(16) . ?
S25 O42 1.4255(16) . ?
S25 C24 1.778(2) . ?
S25 C26 1.799(2) . ?
O28 C23 1.424(2) . ?
O28 C27 1.434(2) . ?
C23 H23 1.0000 . ?
C23 C24 1.530(3) . ?
C23 C29 1.510(3) . ?
C24 H24 1.0000 . ?
C24 C44 1.540(3) . ?
C26 H26 1.0000 . ?
C26 C27 1.532(3) . ?
C26 C43 1.522(3) . ?
C27 H27 1.0000 . ?
C27 C35 1.513(3) . ?
C29 C30 1.392(3) . ?
C29 C34 1.379(3) . ?
C30 H30 0.9500 . ?
C30 C31 1.401(3) . ?
C31 H31 0.9500 . ?
C31 C32 1.366(4) . ?
C32 H32 0.9500 . ?
C32 C33 1.375(4) . ?
C33 H33 0.9500 . ?
C33 C34 1.389(3) . ?
C34 H34 0.9500 . ?
C35 C36 1.386(3) . ?
C35 C40 1.376(3) . ?
C36 H36 0.9500 . ?
C36 C37 1.396(3) . ?
C37 H37 0.9500 . ?
C37 C38 1.378(3) . ?
C38 H38 0.9500 . ?
C38 C39 1.373(3) . ?
C39 H39 0.9500 . ?
C39 C40 1.391(3) . ?
C40 H40 0.9500 . ?
C43 H43A 0.9800 . ?
C43 H43B 0.9800 . ?
C43 H43C 0.9800 . ?
C44 H44A 0.9800 . ?
C44 H44B 0.9800 . ?
C44 H44C 0.9800 . ?

loop_
_geom_torsion_atom_site_label_1
_geom_torsion_atom_site_label_2
_geom_torsion_atom_site_label_3
_geom_torsion_atom_site_label_4
_geom_torsion
_geom_torsion_site_symmetry_1
_geom_torsion_site_symmetry_2
_geom_torsion_site_symmetry_3
_geom_torsion_site_symmetry_4
_geom_torsion_publ_flag
S3 C4 C5 O6 59.29(19) . . . . ?
S3 C4 C5 C13 177.59(14) . . . . ?
O6 C1 C2 S3 -59.36(19) . . . . ?
O6 C1 C2 C22 179.71(16) . . . . ?
O6 C1 C7 C8 137.7(2) . . . . ?
O6 C1 C7 C12 -42.5(3) . . . . ?
O6 C5 C13 C14 56.8(2) . . . . ?
O6 C5 C13 C18 -122.4(2) . . . . ?
O19 S3 C2 C1 -64.66(16) . . . . ?
O19 S3 C2 C22 59.61(17) . . . . ?
O19 S3 C4 C5 65.09(16) . . . . ?
O19 S3 C4 C21 -58.35(17) . . . . ?
O20 S3 C2 C1 165.69(14) . . . . ?
O20 S3 C2 C22 -70.05(17) . . . . ?
O20 S3 C4 C5 -165.56(13) . . . . ?
O20 S3 C4 C21 71.00(16) . . . . ?
C1 O6 C5 C4 -68.9(2) . . . . ?
C1 O6 C5 C13 169.44(17) . . . . ?
C1 C7 C8 C9 -179.2(2) . . . . ?
C1 C7 C12 C11 178.6(2) . . . . ?
C2 S3 C4 C5 -50.56(16) . . . . ?
C2 S3 C4 C21 -174.00(15) . . . . ?
C2 C1 C7 C8 -102.7(2) . . . . ?
C2 C1 C7 C12 77.1(2) . . . . ?
C4 S3 C2 C1 50.74(16) . . . . ?
C4 S3 C2 C22 175.00(15) . . . . ?
C4 C5 C13 C14 -64.5(2) . . . . ?
C4 C5 C13 C18 116.3(2) . . . . ?
C5 O6 C1 C2 68.6(2) . . . . ?
C5 O6 C1 C7 -172.25(16) . . . . ?
C5 C13 C14 C15 -177.6(2) . . . . ?
C5 C13 C18 C17 178.58(19) . . . . ?
C7 C1 C2 S3 -176.20(14) . . . . ?
C7 C1 C2 C22 62.9(2) . . . . ?
C7 C8 C9 C10 0.4(4) . . . . ?
C8 C7 C12 C11 -1.5(3) . . . . ?
C8 C9 C10 C11 -1.0(4) . . . . ?
C9 C10 C11 C12 0.4(4) . . . . ?
C10 C11 C12 C7 0.9(3) . . . . ?
C12 C7 C8 C9 0.9(3) . . . . ?
C13 C14 C15 C16 -1.2(3) . . . . ?
C14 C13 C18 C17 -0.6(3) . . . . ?
C14 C15 C16 C17 -0.1(3) . . . . ?
C15 C16 C17 C18 1.0(3) . . . . ?
C16 C17 C18 C13 -0.7(3) . . . . ?
C18 C13 C14 C15 1.6(3) . . . . ?
C21 C4 C5 O6 179.06(17) . . . . ?
C21 C4 C5 C13 -62.6(2) . . . . ?
S25 C26 C27 O28 60.5(2) . . . . ?
S25 C26 C27 C35 179.66(15) . . . . ?
O28 C23 C24 S25 -58.6(2) . . . . ?
O28 C23 C24 C44 -179.82(17) . . . . ?
O28 C23 C29 C30 125.6(2) . . . . ?
O28 C23 C29 C34 -57.9(3) . . . . ?
O28 C27 C35 C36 48.6(3) . . . . ?
O28 C27 C35 C40 -130.5(2) . . . . ?
O41 S25 C24 C23 162.16(15) . . . . ?
O41 S25 C24 C44 -74.33(17) . . . . ?
O41 S25 C26 C27 -163.33(15) . . . . ?
O41 S25 C26 C43 72.52(17) . . . . ?
O42 S25 C24 C23 -67.51(18) . . . . ?
O42 S25 C24 C44 56.00(18) . . . . ?
O42 S25 C26 C27 66.25(17) . . . . ?
O42 S25 C26 C43 -57.91(18) . . . . ?
C23 O28 C27 C26 -69.6(2) . . . . ?
C23 O28 C27 C35 169.51(18) . . . . ?
C23 C29 C30 C31 175.1(2) . . . . ?
C23 C29 C34 C33 -175.6(2) . . . . ?
C24 S25 C26 C27 -50.07(18) . . . . ?
C24 S25 C26 C43 -174.22(16) . . . . ?
C24 C23 C29 C30 -113.3(2) . . . . ?
C24 C23 C29 C34 63.2(3) . . . . ?
C26 S25 C24 C23 49.31(18) . . . . ?
C26 S25 C24 C44 172.82(16) . . . . ?
C26 C27 C35 C36 -72.8(3) . . . . ?
C26 C27 C35 C40 108.2(2) . . . . ?
C27 O28 C23 C24 68.0(2) . . . . ?
C27 O28 C23 C29 -172.54(18) . . . . ?
C27 C35 C36 C37 179.7(2) . . . . ?
C27 C35 C40 C39 179.6(2) . . . . ?
C29 C23 C24 S25 -177.71(15) . . . . ?
C29 C23 C24 C44 61.1(2) . . . . ?
C29 C30 C31 C32 0.7(4) . . . . ?
C30 C29 C34 C33 0.9(3) . . . . ?
C30 C31 C32 C33 0.7(4) . . . . ?
C31 C32 C33 C34 -1.3(4) . . . . ?
C32 C33 C34 C29 0.5(4) . . . . ?
C34 C29 C30 C31 -1.5(3) . . . . ?
C35 C36 C37 C38 1.5(4) . . . . ?
C36 C35 C40 C39 0.5(3) . . . . ?
C36 C37 C38 C39 -1.2(4) . . . . ?
C37 C38 C39 C40 0.5(4) . . . . ?
C38 C39 C40 C35 -0.2(4) . . . . ?
C40 C35 C36 C37 -1.2(4) . . . . ?
C43 C26 C27 O28 -179.01(17) . . . . ?
C43 C26 C27 C35 -59.9(2) . . . . ?
